data_7709715
loop_
_publ_author_name
'Peng, Ying-Chen'
'Zhou, Sheng-Hua'
'Jin, Jian-Ce'
'Gu, Qi'
'Zhuang, Ting-Hui'
'Gong, Liao-Kuo'
'Wang, Ze-Ping'
'Du, Ke-Zhao'
'Huang, Xiao-Ying'

_publ_section_title
;
 Nearly one-fold enhancement in photoluminescence quantum yield for
 isostructural zero-dimensional hybrid antimony(iii) bromides by
 supramolecular interaction adjustments
;
_journal_name_full 'Dalton Transactions'
_journal_paper_doi 10.1039/D1DT04374A
_journal_year 2022
_chemical_formula_sum 'C42 H46 Br5 O P2 Sb'
_chemical_formula_weight 1150.03
_space_group_crystal_system monoclinic
_space_group_IT_number 15
_space_group_name_Hall '-C 2yc'
_space_group_name_H-M_alt 'C 1 2/c 1'
_atom_sites_solution_hydrogens geom
_audit_creation_method SHELXL-2018/3
_audit_update_record
;
2021-12-13 deposited with the CCDC.	2022-03-01 downloaded from the CCDC.
;
_cell_angle_alpha 90
_cell_angle_beta 120.949(8)
_cell_angle_gamma 90
_cell_formula_units_Z 4
_cell_length_a 22.569(2)
_cell_length_b 16.6933(16)
_cell_length_c 13.6310(12)
_cell_measurement_reflns_used 3818
_cell_measurement_temperature 293(2)
_cell_measurement_theta_max 28.6990
_cell_measurement_theta_min 3.3660
_cell_volume 4404.3(8)
_computing_cell_refinement 'CrysAlisPro 1.171.40.67a (Rigaku OD, 2019)'
_computing_data_collection 'CrysAlisPro 1.171.40.67a (Rigaku OD, 2019)'
_computing_data_reduction 'CrysAlisPro 1.171.40.67a (Rigaku OD, 2019)'
_computing_molecular_graphics 'DIAMOND. Version 4.6. Crystal Impact'
_computing_publication_material 'Microsoft Office 2018'
_computing_structure_refinement 'SHELXL-2018/3 (Sheldrick, 2018)'
_computing_structure_solution 'SHELXT 2018/2 (Sheldrick, 2018)'
_diffrn_ambient_temperature 293(2)
_diffrn_measured_fraction_theta_full 0.999
_diffrn_measured_fraction_theta_max 0.828
_diffrn_measurement_device_type 'SuperNova, Dual, Cu at home/near, Atlas'
_diffrn_radiation_type MoK\a
_diffrn_radiation_wavelength 0.71073
_diffrn_reflns_av_R_equivalents 0.0473
_diffrn_reflns_av_unetI/netI 0.0626
_diffrn_reflns_Laue_measured_fraction_full 0.999
_diffrn_reflns_Laue_measured_fraction_max 0.828
_diffrn_reflns_limit_h_max 28
_diffrn_reflns_limit_h_min -31
_diffrn_reflns_limit_k_max 19
_diffrn_reflns_limit_k_min -23
_diffrn_reflns_limit_l_max 17
_diffrn_reflns_limit_l_min -18
_diffrn_reflns_number 12260
_diffrn_reflns_point_group_measured_fraction_full 0.999
_diffrn_reflns_point_group_measured_fraction_max 0.828
_diffrn_reflns_theta_full 25.242
_diffrn_reflns_theta_max 29.783
_diffrn_reflns_theta_min 2.440
_exptl_absorpt_coefficient_mu 5.266
_exptl_absorpt_correction_T_max 1.00000
_exptl_absorpt_correction_T_min 0.27236
_exptl_absorpt_correction_type multi-scan
_exptl_crystal_colour yellow
_exptl_crystal_density_diffrn 1.734
_exptl_crystal_description block
_exptl_crystal_F_000 2248
_exptl_crystal_size_max 0.600
_exptl_crystal_size_mid 0.400
_exptl_crystal_size_min 0.400
_refine_diff_density_max 0.769
_refine_diff_density_min -0.914
_refine_diff_density_rms 0.108
_refine_ls_extinction_coef 0.00106(5)
_refine_ls_extinction_expression Fc^*^=kFc[1+0.001xFc^2^\l^3^/sin(2\q)]^-1/4^
_refine_ls_extinction_method 'SHELXL-2018/3 (Sheldrick 2018)'
_refine_ls_goodness_of_fit_ref 1.004
_refine_ls_hydrogen_treatment constr
_refine_ls_matrix_type full
_refine_ls_number_parameters 248
_refine_ls_number_reflns 5226
_refine_ls_number_restraints 2
_refine_ls_restrained_S_all 1.006
_refine_ls_R_factor_all 0.0776
_refine_ls_R_factor_gt 0.0435
_refine_ls_shift/su_max 0.001
_refine_ls_shift/su_mean 0.000
_refine_ls_structure_factor_coef Fsqd
_refine_ls_weighting_details 'w=1/[\s^2^(Fo^2^)+(0.0255P)^2^+4.8069P] where P=(Fo^2^+2Fc^2^)/3'
_refine_ls_weighting_scheme calc
_refine_ls_wR_factor_gt 0.0769
_refine_ls_wR_factor_ref 0.0903
_reflns_Friedel_coverage 0.000
_reflns_number_gt 3534
_reflns_number_total 5226
_reflns_threshold_expression 'I > 2\s(I)'
_cod_data_source_file d1dt04374a2.cif
_cod_data_source_block x_CCDC1
_cod_original_cell_volume 4404.4(8)
_cod_original_sg_symbol_H-M 'C 2/c'
_cod_database_code 7709715
_shelx_shelxl_version_number 2018/3
_shelx_space_group_comment
;
The symmetry employed for this shelxl refinement is uniquely defined
by the following loop, which should always be used as a source of
symmetry information in preference to the above space-group names.
They are only intended as comments.
;
_shelx_estimated_absorpt_t_min 0.144
_shelx_estimated_absorpt_t_max 0.227

loop_
_space_group_symop_operation_xyz
'x, y, z'
'-x, y, -z+1/2'
'x+1/2, y+1/2, z'
'-x+1/2, y+1/2, -z+1/2'
'-x, -y, -z'
'x, -y, z-1/2'
'-x+1/2, -y+1/2, -z'
'x+1/2, -y+1/2, z-1/2'

loop_
_atom_site_label
_atom_site_type_symbol
_atom_site_fract_x
_atom_site_fract_y
_atom_site_fract_z
_atom_site_U_iso_or_equiv
_atom_site_adp_type
_atom_site_occupancy
_atom_site_site_symmetry_order
_atom_site_calc_flag
_atom_site_refinement_flags_posn
_atom_site_refinement_flags_adp
_atom_site_refinement_flags_occupancy
_atom_site_disorder_assembly
_atom_site_disorder_group
Sb1 Sb 0.500000 0.74710(2) 0.750000 0.03187(12) Uani 1 2 d S T P . .
Br1 Br 0.500000 0.59630(4) 0.750000 0.04775(19) Uani 1 2 d S T P . .
Br2 Br 0.35668(2) 0.74235(3) 0.62102(4) 0.04509(14) Uani 1 1 d . . . . .
Br3 Br 0.50167(3) 0.75179(3) 0.54819(4) 0.05520(16) Uani 1 1 d . . . . .
P1 P 0.77184(5) 0.52434(6) 0.51458(9) 0.0302(2) Uani 1 1 d . . . . .
C1 C 0.85228(18) 0.5362(2) 0.6457(3) 0.0315(9) Uani 1 1 d . . . . .
C2 C 0.8861(2) 0.4693(3) 0.7102(4) 0.0431(11) Uani 1 1 d . . . . .
H2 H 0.868650 0.418393 0.682568 0.052 Uiso 1 1 calc R U . . .
C3 C 0.9458(2) 0.4780(3) 0.8162(4) 0.0531(13) Uani 1 1 d . . . . .
H3 H 0.968765 0.433116 0.859755 0.064 Uiso 1 1 calc R U . . .
C4 C 0.9708(2) 0.5531(4) 0.8559(4) 0.0576(14) Uani 1 1 d . . . . .
H4 H 1.010645 0.559071 0.927283 0.069 Uiso 1 1 calc R U . . .
C5 C 0.9384(2) 0.6193(3) 0.7929(4) 0.0543(13) Uani 1 1 d . . . . .
H5 H 0.956194 0.669921 0.821209 0.065 Uiso 1 1 calc R U . . .
C6 C 0.8791(2) 0.6116(3) 0.6869(4) 0.0442(11) Uani 1 1 d . . . . .
H6 H 0.857215 0.656888 0.643420 0.053 Uiso 1 1 calc R U . . .
C7 C 0.76068(18) 0.6025(2) 0.4164(3) 0.0329(9) Uani 1 1 d . . . . .
C8 C 0.8158(2) 0.6279(3) 0.4069(4) 0.0451(11) Uani 1 1 d . . . . .
H8 H 0.860099 0.610069 0.459269 0.054 Uiso 1 1 calc R U . . .
C9 C 0.8057(3) 0.6793(3) 0.3209(4) 0.0564(13) Uani 1 1 d . . . . .
H9 H 0.843070 0.696035 0.314982 0.068 Uiso 1 1 calc R U . . .
C10 C 0.7407(3) 0.7058(3) 0.2442(4) 0.0574(13) Uani 1 1 d . . . . .
H10 H 0.733668 0.739550 0.184931 0.069 Uiso 1 1 calc R U . . .
C11 C 0.6859(2) 0.6830(3) 0.2539(4) 0.0611(14) Uani 1 1 d . . . . .
H11 H 0.641972 0.702137 0.201891 0.073 Uiso 1 1 calc R U . . .
C12 C 0.6951(2) 0.6316(3) 0.3403(4) 0.0517(13) Uani 1 1 d . . . . .
H12 H 0.657694 0.616777 0.347272 0.062 Uiso 1 1 calc R U . . .
C13 C 0.70392(18) 0.5279(2) 0.5457(3) 0.0314(9) Uani 1 1 d . . . . .
C14 C 0.6971(2) 0.5954(3) 0.5986(4) 0.0453(11) Uani 1 1 d . . . . .
H14 H 0.726884 0.638510 0.615077 0.054 Uiso 1 1 calc R U . . .
C15 C 0.6470(2) 0.5990(3) 0.6269(4) 0.0549(13) Uani 1 1 d . . . . .
H15 H 0.642540 0.644390 0.662162 0.066 Uiso 1 1 calc R U . . .
C16 C 0.6035(2) 0.5346(3) 0.6023(4) 0.0558(14) Uani 1 1 d . . . . .
H16 H 0.569576 0.536846 0.621712 0.067 Uiso 1 1 calc R U . . .
C17 C 0.6088(2) 0.4680(3) 0.5505(4) 0.0552(13) Uani 1 1 d . . . . .
H17 H 0.578452 0.425485 0.533925 0.066 Uiso 1 1 calc R U . . .
C18 C 0.6599(2) 0.4636(3) 0.5222(4) 0.0446(11) Uani 1 1 d . . . . .
H18 H 0.664437 0.417804 0.487734 0.053 Uiso 1 1 calc R U . . .
C19 C 0.7707(2) 0.4300(3) 0.4507(4) 0.0383(10) Uani 1 1 d . . . . .
H19A H 0.776123 0.387352 0.503045 0.046 Uiso 1 1 calc R U . . .
H19B H 0.725958 0.423182 0.381597 0.046 Uiso 1 1 calc R U . . .
C20 C 0.8268(2) 0.4214(3) 0.4205(4) 0.0564(13) Uani 1 1 d . . . . .
H20A H 0.819958 0.460982 0.364569 0.085 Uiso 1 1 calc R U . . .
H20B H 0.824349 0.368882 0.389898 0.085 Uiso 1 1 calc R U . . .
H20C H 0.871284 0.428867 0.488073 0.085 Uiso 1 1 calc R U . . .
O1 O 0.5559(4) 0.7060(6) 0.3561(8) 0.098(3) Uani 0.5 1 d D . P A -1
H1A H 0.564076 0.718141 0.420203 0.147 Uiso 0.5 1 calc R U P A -1
C21 C 0.5059(12) 0.6510(14) 0.3110(19) 0.175(14) Uani 0.5 1 d D . P A -1
H21A H 0.464877 0.672471 0.307303 0.209 Uiso 0.5 1 calc R U P A -1
H21B H 0.520508 0.604340 0.360500 0.209 Uiso 0.5 1 calc R U P A -1
C22 C 0.4889(9) 0.6265(10) 0.1960(15) 0.067(5) Uani 0.5 1 d D . P A -1
H22D H 0.470163 0.671395 0.144972 0.101 Uiso 0.5 1 calc R U P A -1
H22A H 0.455343 0.584139 0.169299 0.101 Uiso 0.5 1 calc R U P A -1
H22B H 0.529876 0.607988 0.198521 0.101 Uiso 0.5 1 calc R U P A -1

loop_
_atom_site_aniso_label
_atom_site_aniso_U_11
_atom_site_aniso_U_22
_atom_site_aniso_U_33
_atom_site_aniso_U_23
_atom_site_aniso_U_13
_atom_site_aniso_U_12
Sb1 0.0340(2) 0.0278(2) 0.0371(2) 0.000 0.02069(17) 0.000
Br1 0.0580(4) 0.0336(4) 0.0560(4) 0.000 0.0324(3) 0.000
Br2 0.0356(2) 0.0391(3) 0.0570(3) -0.0066(2) 0.0213(2) 0.0017(2)
Br3 0.0624(3) 0.0655(4) 0.0452(3) 0.0104(2) 0.0330(2) 0.0064(3)
P1 0.0266(5) 0.0276(6) 0.0366(6) -0.0041(5) 0.0163(4) -0.0025(4)
C1 0.0265(18) 0.033(2) 0.034(2) -0.0042(18) 0.0150(16) -0.0034(18)
C2 0.040(2) 0.046(3) 0.042(3) 0.000(2) 0.020(2) -0.001(2)
C3 0.044(3) 0.069(4) 0.041(3) 0.009(3) 0.017(2) 0.015(3)
C4 0.039(2) 0.094(5) 0.032(3) -0.005(3) 0.013(2) -0.010(3)
C5 0.052(3) 0.060(4) 0.046(3) -0.021(3) 0.022(2) -0.023(3)
C6 0.044(2) 0.038(3) 0.046(3) -0.005(2) 0.019(2) -0.002(2)
C7 0.0294(19) 0.032(2) 0.040(2) -0.0034(18) 0.0192(17) -0.0016(18)
C8 0.037(2) 0.043(3) 0.058(3) 0.009(2) 0.026(2) 0.001(2)
C9 0.061(3) 0.046(3) 0.075(4) 0.008(3) 0.045(3) -0.003(3)
C10 0.078(4) 0.041(3) 0.060(3) 0.012(3) 0.040(3) 0.000(3)
C11 0.049(3) 0.057(4) 0.062(3) 0.021(3) 0.018(2) 0.012(3)
C12 0.034(2) 0.059(3) 0.055(3) 0.009(3) 0.018(2) -0.003(2)
C13 0.0297(19) 0.034(2) 0.033(2) -0.0014(18) 0.0178(17) -0.0015(18)
C14 0.043(2) 0.039(3) 0.061(3) -0.008(2) 0.032(2) -0.001(2)
C15 0.051(3) 0.062(4) 0.059(3) -0.012(3) 0.033(2) 0.006(3)
C16 0.043(3) 0.082(4) 0.055(3) 0.002(3) 0.034(2) 0.008(3)
C17 0.041(2) 0.068(4) 0.065(3) -0.002(3) 0.034(2) -0.014(2)
C18 0.043(2) 0.043(3) 0.053(3) -0.008(2) 0.028(2) -0.007(2)
C19 0.042(2) 0.032(2) 0.045(2) -0.011(2) 0.025(2) -0.0041(19)
C20 0.070(3) 0.046(3) 0.071(3) -0.017(3) 0.049(3) -0.003(3)
O1 0.096(6) 0.112(8) 0.094(7) -0.021(6) 0.054(5) -0.019(6)
C21 0.15(2) 0.13(2) 0.115(16) -0.097(15) -0.017(17) 0.002(18)
C22 0.079(10) 0.072(10) 0.077(11) -0.018(8) 0.059(10) -0.020(8)

loop_
_atom_type_symbol
_atom_type_description
_atom_type_scat_dispersion_real
_atom_type_scat_dispersion_imag
_atom_type_scat_source
C C 0.0033 0.0016 'International Tables Vol C Tables 4.2.6.8 and 6.1.1.4'
H H 0.0000 0.0000 'International Tables Vol C Tables 4.2.6.8 and 6.1.1.4'
Br Br -0.2901 2.4595 'International Tables Vol C Tables 4.2.6.8 and 6.1.1.4'
O O 0.0106 0.0060 'International Tables Vol C Tables 4.2.6.8 and 6.1.1.4'
P P 0.1023 0.0942 'International Tables Vol C Tables 4.2.6.8 and 6.1.1.4'
Sb Sb -0.5866 1.5461 'International Tables Vol C Tables 4.2.6.8 and 6.1.1.4'

loop_
_geom_angle_atom_site_label_1
_geom_angle_atom_site_label_2
_geom_angle_atom_site_label_3
_geom_angle
_geom_angle_site_symmetry_1
_geom_angle_site_symmetry_3
_geom_angle_publ_flag
Br1 Sb1 Br3 91.619(13) . . ?
Br1 Sb1 Br3 91.618(13) . 2_656 ?
Br3 Sb1 Br3 176.76(3) . 2_656 ?
Br1 Sb1 Br2 88.363(12) . . ?
Br3 Sb1 Br2 88.764(17) . . ?
Br3 Sb1 Br2 91.327(17) 2_656 . ?
Br1 Sb1 Br2 88.362(12) . 2_656 ?
Br3 Sb1 Br2 91.328(17) . 2_656 ?
Br3 Sb1 Br2 88.766(17) 2_656 2_656 ?
Br2 Sb1 Br2 176.72(2) . 2_656 ?
C1 P1 C13 108.24(17) . . ?
C1 P1 C7 110.32(18) . . ?
C13 P1 C7 110.14(18) . . ?
C1 P1 C19 109.65(19) . . ?
C13 P1 C19 110.12(19) . . ?
C7 P1 C19 108.4(2) . . ?
C2 C1 C6 119.6(4) . . ?
C2 C1 P1 119.4(3) . . ?
C6 C1 P1 120.9(3) . . ?
C1 C2 C3 120.0(4) . . ?
C1 C2 H2 120.0 . . ?
C3 C2 H2 120.0 . . ?
C4 C3 C2 119.4(5) . . ?
C4 C3 H3 120.3 . . ?
C2 C3 H3 120.3 . . ?
C5 C4 C3 121.1(4) . . ?
C5 C4 H4 119.4 . . ?
C3 C4 H4 119.4 . . ?
C4 C5 C6 120.2(5) . . ?
C4 C5 H5 119.9 . . ?
C6 C5 H5 119.9 . . ?
C5 C6 C1 119.7(4) . . ?
C5 C6 H6 120.2 . . ?
C1 C6 H6 120.2 . . ?
C8 C7 C12 119.2(4) . . ?
C8 C7 P1 120.4(3) . . ?
C12 C7 P1 120.0(3) . . ?
C9 C8 C7 120.7(4) . . ?
C9 C8 H8 119.6 . . ?
C7 C8 H8 119.6 . . ?
C10 C9 C8 119.7(4) . . ?
C10 C9 H9 120.2 . . ?
C8 C9 H9 120.2 . . ?
C11 C10 C9 120.5(5) . . ?
C11 C10 H10 119.8 . . ?
C9 C10 H10 119.8 . . ?
C10 C11 C12 120.6(4) . . ?
C10 C11 H11 119.7 . . ?
C12 C11 H11 119.7 . . ?
C11 C12 C7 119.3(4) . . ?
C11 C12 H12 120.4 . . ?
C7 C12 H12 120.4 . . ?
C18 C13 C14 119.5(4) . . ?
C18 C13 P1 121.3(3) . . ?
C14 C13 P1 119.1(3) . . ?
C15 C14 C13 120.7(4) . . ?
C15 C14 H14 119.7 . . ?
C13 C14 H14 119.7 . . ?
C14 C15 C16 119.0(5) . . ?
C14 C15 H15 120.5 . . ?
C16 C15 H15 120.5 . . ?
C17 C16 C15 121.6(4) . . ?
C17 C16 H16 119.2 . . ?
C15 C16 H16 119.2 . . ?
C16 C17 C18 119.7(5) . . ?
C16 C17 H17 120.2 . . ?
C18 C17 H17 120.2 . . ?
C13 C18 C17 119.5(4) . . ?
C13 C18 H18 120.2 . . ?
C17 C18 H18 120.2 . . ?
C20 C19 P1 114.0(3) . . ?
C20 C19 H19A 108.8 . . ?
P1 C19 H19A 108.8 . . ?
C20 C19 H19B 108.8 . . ?
P1 C19 H19B 108.8 . . ?
H19A C19 H19B 107.6 . . ?
C19 C20 H20A 109.5 . . ?
C19 C20 H20B 109.5 . . ?
H20A C20 H20B 109.5 . . ?
C19 C20 H20C 109.5 . . ?
H20A C20 H20C 109.5 . . ?
H20B C20 H20C 109.5 . . ?
C21 O1 H1A 109.5 . . ?
O1 C21 C22 112.3(18) . . ?
O1 C21 H21A 109.2 . . ?
C22 C21 H21A 109.2 . . ?
O1 C21 H21B 109.2 . . ?
C22 C21 H21B 109.2 . . ?
H21A C21 H21B 107.9 . . ?
C21 C22 H22D 109.5 . . ?
C21 C22 H22A 109.5 . . ?
H22D C22 H22A 109.5 . . ?
C21 C22 H22B 109.5 . . ?
H22D C22 H22B 109.5 . . ?
H22A C22 H22B 109.5 . . ?

loop_
_geom_bond_atom_site_label_1
_geom_bond_atom_site_label_2
_geom_bond_distance
_geom_bond_site_symmetry_2
_geom_bond_publ_flag
Sb1 Br1 2.5174(8) . ?
Sb1 Br3 2.7717(5) . ?
Sb1 Br3 2.7717(5) 2_656 ?
Sb1 Br2 2.7769(5) . ?
Sb1 Br2 2.7770(5) 2_656 ?
P1 C1 1.787(4) . ?
P1 C13 1.789(4) . ?
P1 C7 1.791(4) . ?
P1 C19 1.794(4) . ?
C1 C2 1.383(6) . ?
C1 C6 1.385(6) . ?
C2 C3 1.387(6) . ?
C2 H2 0.9300 . ?
C3 C4 1.368(7) . ?
C3 H3 0.9300 . ?
C4 C5 1.359(7) . ?
C4 H4 0.9300 . ?
C5 C6 1.380(6) . ?
C5 H5 0.9300 . ?
C6 H6 0.9300 . ?
C7 C8 1.381(5) . ?
C7 C12 1.387(5) . ?
C8 C9 1.375(6) . ?
C8 H8 0.9300 . ?
C9 C10 1.366(6) . ?
C9 H9 0.9300 . ?
C10 C11 1.362(6) . ?
C10 H10 0.9300 . ?
C11 C12 1.384(6) . ?
C11 H11 0.9300 . ?
C12 H12 0.9300 . ?
C13 C18 1.382(6) . ?
C13 C14 1.388(6) . ?
C14 C15 1.371(6) . ?
C14 H14 0.9300 . ?
C15 C16 1.378(7) . ?
C15 H15 0.9300 . ?
C16 C17 1.354(7) . ?
C16 H16 0.9300 . ?
C17 C18 1.396(6) . ?
C17 H17 0.9300 . ?
C18 H18 0.9300 . ?
C19 C20 1.525(5) . ?
C19 H19A 0.9700 . ?
C19 H19B 0.9700 . ?
C20 H20A 0.9600 . ?
C20 H20B 0.9600 . ?
C20 H20C 0.9600 . ?
O1 C21 1.335(16) . ?
O1 H1A 0.8200 . ?
C21 C22 1.467(14) . ?
C21 H21A 0.9700 . ?
C21 H21B 0.9700 . ?
C22 H22D 0.9600 . ?
C22 H22A 0.9600 . ?
C22 H22B 0.9600 . ?

loop_
_geom_hbond_atom_site_label_D
_geom_hbond_atom_site_label_H
_geom_hbond_atom_site_label_A
_geom_hbond_distance_DH
_geom_hbond_distance_HA
_geom_hbond_distance_DA
_geom_hbond_angle_DHA
_geom_hbond_site_symmetry_A
_geom_hbond_publ_flag
C2 H2 Br2 0.93 3.03 3.929(5) 163.1 3_545 yes
C18 H18 Br2 0.93 2.97 3.876(5) 163.7 5_666 yes
C19 H19A Br2 0.97 2.96 3.786(4) 144.1 3_545 yes
O1^a H1A^a Br3 0.82 2.81 3.498(9) 143.4 . yes

loop_
_geom_torsion_atom_site_label_1
_geom_torsion_atom_site_label_2
_geom_torsion_atom_site_label_3
_geom_torsion_atom_site_label_4
_geom_torsion
_geom_torsion_site_symmetry_1
_geom_torsion_site_symmetry_2
_geom_torsion_site_symmetry_3
_geom_torsion_site_symmetry_4
_geom_torsion_publ_flag
C13 P1 C1 C2 88.7(3) . . . . ?
C7 P1 C1 C2 -150.7(3) . . . . ?
C19 P1 C1 C2 -31.4(4) . . . . ?
C13 P1 C1 C6 -87.3(4) . . . . ?
C7 P1 C1 C6 33.3(4) . . . . ?
C19 P1 C1 C6 152.5(3) . . . . ?
C6 C1 C2 C3 0.9(6) . . . . ?
P1 C1 C2 C3 -175.2(3) . . . . ?
C1 C2 C3 C4 0.1(7) . . . . ?
C2 C3 C4 C5 -0.7(7) . . . . ?
C3 C4 C5 C6 0.2(7) . . . . ?
C4 C5 C6 C1 0.8(7) . . . . ?
C2 C1 C6 C5 -1.3(6) . . . . ?
P1 C1 C6 C5 174.7(3) . . . . ?
C1 P1 C7 C8 40.3(4) . . . . ?
C13 P1 C7 C8 159.8(3) . . . . ?
C19 P1 C7 C8 -79.7(4) . . . . ?
C1 P1 C7 C12 -146.9(4) . . . . ?
C13 P1 C7 C12 -27.5(4) . . . . ?
C19 P1 C7 C12 93.0(4) . . . . ?
C12 C7 C8 C9 -2.2(7) . . . . ?
P1 C7 C8 C9 170.6(4) . . . . ?
C7 C8 C9 C10 0.2(8) . . . . ?
C8 C9 C10 C11 1.5(8) . . . . ?
C9 C10 C11 C12 -1.1(8) . . . . ?
C10 C11 C12 C7 -0.9(8) . . . . ?
C8 C7 C12 C11 2.5(7) . . . . ?
P1 C7 C12 C11 -170.3(4) . . . . ?
C1 P1 C13 C18 -119.0(4) . . . . ?
C7 P1 C13 C18 120.3(4) . . . . ?
C19 P1 C13 C18 0.8(4) . . . . ?
C1 P1 C13 C14 58.4(4) . . . . ?
C7 P1 C13 C14 -62.3(4) . . . . ?
C19 P1 C13 C14 178.2(3) . . . . ?
C18 C13 C14 C15 -0.5(7) . . . . ?
P1 C13 C14 C15 -177.9(3) . . . . ?
C13 C14 C15 C16 0.2(7) . . . . ?
C14 C15 C16 C17 -0.3(8) . . . . ?
C15 C16 C17 C18 0.7(8) . . . . ?
C14 C13 C18 C17 0.9(7) . . . . ?
P1 C13 C18 C17 178.3(3) . . . . ?
C16 C17 C18 C13 -1.1(7) . . . . ?
C1 P1 C19 C20 -61.3(4) . . . . ?
C13 P1 C19 C20 179.8(3) . . . . ?
C7 P1 C19 C20 59.2(4) . . . . ?
